data_4067785
loop_
_publ_author_name
'Fuertes, Sara'
'Brayshaw, Simon K.'
'Raithby, Paul R.'
'Schiffers, Stephanie'
'Warren, Mark R.'

_publ_section_title
;
 New C&#x2227;N&#x2227;C Bis-Cyclometalated Platinum(II) Complexes:
 Synthesis, Structures, and Photophysical Properties
;
_journal_issue 1
_journal_name_full Organometallics
_journal_page_first 105
_journal_paper_doi 10.1021/om200589q
_journal_volume 31
_journal_year 2012
_chemical_formula_moiety '(C22 H21 N O3 Pt S), 1.5(C H2 Cl2)'
_chemical_formula_sum 'C23.5 H24 Cl3 N O3 Pt S'
_chemical_formula_weight 701.94
_chemical_name_systematic
;
 ?
;
_space_group_IT_number 2
_symmetry_cell_setting triclinic
_symmetry_space_group_name_Hall '-P 1'
_symmetry_space_group_name_H-M 'P -1'
_atom_sites_solution_hydrogens geom
_atom_sites_solution_primary direct
_atom_sites_solution_secondary difmap
_audit_creation_method SHELXL-97
_cell_angle_alpha 88.678(1)
_cell_angle_beta 77.306(1)
_cell_angle_gamma 85.367(1)
_cell_formula_units_Z 2
_cell_length_a 6.8179(1)
_cell_length_b 12.9134(2)
_cell_length_c 14.4381(2)
_cell_measurement_reflns_used 46878
_cell_measurement_temperature 150(2)
_cell_measurement_theta_max 37.2513
_cell_measurement_theta_min 2.8767
_cell_volume 1236.02(3)
_computing_cell_refinement
;
CrysAlisPro, Oxford Diffraction Ltd.,
Version 1.171.33.55 (release 05-01-2010 CrysAlis171 .NET)
(compiled Jan  5 2010,16:28:46)
;
_computing_data_collection
;
CrysAlisPro, Oxford Diffraction Ltd.,
Version 1.171.33.55 (release 05-01-2010 CrysAlis171 .NET)
(compiled Jan  5 2010,16:28:46)
;
_computing_data_reduction
;
CrysAlisPro, Oxford Diffraction Ltd.,
Version 1.171.33.55 (release 05-01-2010 CrysAlis171 .NET)
(compiled Jan  5 2010,16:28:46)
;
_computing_molecular_graphics 'Ortep-3 for Windows (Farrugia, 1997)'
_computing_publication_material ENCIFER
_computing_structure_refinement 'SHELXL-97 (Sheldrick, 1997)'
_computing_structure_solution 'SIR-92 (Burla et al, 1992)'
_diffrn_ambient_temperature 150(2)
_diffrn_detector_area_resol_mean 10.3795
_diffrn_measured_fraction_theta_full 0.979
_diffrn_measured_fraction_theta_max 0.979
_diffrn_measurement_device_type 'Xcalibur, Atlas, Gemini A Ultra'
_diffrn_measurement_method '\w scans'
_diffrn_radiation_monochromator graphite
_diffrn_radiation_source 'fine-focus sealed tube'
_diffrn_radiation_type MoK\a
_diffrn_radiation_wavelength 0.71073
_diffrn_reflns_av_R_equivalents 0.0432
_diffrn_reflns_av_sigmaI/netI 0.0293
_diffrn_reflns_limit_h_max 11
_diffrn_reflns_limit_h_min -11
_diffrn_reflns_limit_k_max 21
_diffrn_reflns_limit_k_min -21
_diffrn_reflns_limit_l_max 24
_diffrn_reflns_limit_l_min -24
_diffrn_reflns_number 62173
_diffrn_reflns_theta_full 36.32
_diffrn_reflns_theta_max 36.32
_diffrn_reflns_theta_min 3.56
_diffrn_standards_decay_% 0
_diffrn_standards_interval_count 0
_diffrn_standards_interval_time 0
_diffrn_standards_number 0
_exptl_absorpt_coefficient_mu 6.111
_exptl_absorpt_correction_T_max 1.00000
_exptl_absorpt_correction_T_min 0.49021
_exptl_absorpt_correction_type multi-scan
_exptl_absorpt_process_details
;
CrysAlisPro, Oxford Diffraction Ltd.,
Version 1.171.33.55 (release 05-01-2010 CrysAlis171 .NET)
(compiled Jan  5 2010,16:28:46)
Empirical absorption correction using spherical harmonics,
 implemented in SCALE3 ABSPACK scaling algorithm.
;
_exptl_crystal_colour yellow
_exptl_crystal_density_diffrn 1.886
_exptl_crystal_density_method 'not measured'
_exptl_crystal_description slab
_exptl_crystal_F_000 682
_exptl_crystal_size_max 0.3046
_exptl_crystal_size_mid 0.2623
_exptl_crystal_size_min 0.1267
_refine_diff_density_max 1.808
_refine_diff_density_min -4.047
_refine_diff_density_rms 0.178
_refine_ls_extinction_method none
_refine_ls_goodness_of_fit_ref 1.054
_refine_ls_hydrogen_treatment constr
_refine_ls_matrix_type full
_refine_ls_number_parameters 313
_refine_ls_number_reflns 11737
_refine_ls_number_restraints 3
_refine_ls_restrained_S_all 1.054
_refine_ls_R_factor_all 0.0398
_refine_ls_R_factor_gt 0.0297
_refine_ls_shift/su_max 0.001
_refine_ls_shift/su_mean 0.000
_refine_ls_structure_factor_coef Fsqd
_refine_ls_weighting_details 'calc w=1/[\s^2^(Fo^2^)+(0.0441P)^2^+1.7613P] where P=(Fo^2^+2Fc^2^)/3'
_refine_ls_weighting_scheme calc
_refine_ls_wR_factor_gt 0.0736
_refine_ls_wR_factor_ref 0.0787
_reflns_number_gt 10290
_reflns_number_total 11737
_reflns_threshold_expression >2sigma(I)
_cod_data_source_file om200589q_si_002.cif
_cod_data_source_block compound2
_cod_original_cell_volume 1236.0(1)
_cod_original_formula_sum 'C23.50 H24 Cl3 N O3 Pt S'
_cod_database_code 4067785

loop_
_symmetry_equiv_pos_as_xyz
'x, y, z'
'-x, -y, -z'

loop_
_atom_site_label
_atom_site_type_symbol
_atom_site_fract_x
_atom_site_fract_y
_atom_site_fract_z
_atom_site_U_iso_or_equiv
_atom_site_adp_type
_atom_site_occupancy
_atom_site_symmetry_multiplicity
_atom_site_calc_flag
_atom_site_refinement_flags
_atom_site_disorder_assembly
_atom_site_disorder_group
Pt1 Pt -0.361203(13) 0.567311(7) 0.193278(6) 0.01463(3) Uani 1 1 d . A .
S1 S -0.43347(9) 0.54531(5) 0.34763(4) 0.01700(10) Uani 1 1 d . . .
N1 N -0.2944(3) 0.58663(16) 0.05127(15) 0.0133(3) Uani 1 1 d . A .
O1 O -0.1036(4) 0.5485(2) -0.29783(17) 0.0328(5) Uani 1 1 d . . .
O2 O -0.1509(4) 0.7200(2) -0.27397(16) 0.0340(5) Uani 1 1 d D . .
O3 O -0.4379(4) 0.43981(18) 0.38964(15) 0.0257(4) Uani 1 1 d . . .
C6 C -0.2968(3) 0.6840(2) 0.01619(17) 0.0157(4) Uani 1 1 d . . .
C5 C -0.2485(4) 0.6986(2) -0.08144(18) 0.0177(4) Uani 1 1 d . A .
H5 H -0.2485 0.7666 -0.1080 0.021 Uiso 1 1 calc R . .
C4 C -0.2001(4) 0.6120(2) -0.13963(17) 0.0177(4) Uani 1 1 d . . .
C3 C -0.1994(4) 0.5124(2) -0.10111(18) 0.0184(4) Uani 1 1 d . A .
H3 H -0.1662 0.4533 -0.1412 0.022 Uiso 1 1 calc R . .
C2 C -0.2481(3) 0.50066(19) -0.00311(17) 0.0154(4) Uani 1 1 d . . .
C7 C -0.1464(4) 0.6222(3) -0.2451(2) 0.0227(5) Uani 1 1 d . A .
C8 C -0.122(4) 0.7301(18) -0.3769(8) 0.046(4) Uani 0.50 1 d PD A 1
H8A H -0.2136 0.6873 -0.4009 0.056 Uiso 0.50 1 calc PR A 1
H8B H 0.0192 0.7079 -0.4084 0.056 Uiso 0.50 1 calc PR A 1
C9 C -0.168(4) 0.8404(18) -0.3941(16) 0.108(10) Uani 0.50 1 d PD A 1
H9A H -0.1498 0.8530 -0.4625 0.163 Uiso 0.50 1 calc PR A 1
H9B H -0.0763 0.8814 -0.3689 0.163 Uiso 0.50 1 calc PR A 1
H9C H -0.3073 0.8608 -0.3623 0.163 Uiso 0.50 1 calc PR A 1
C8B C -0.071(4) 0.7387(17) -0.3747(8) 0.046(4) Uani 0.50 1 d PD A 2
H8B1 H -0.1707 0.7207 -0.4111 0.056 Uiso 0.50 1 calc PR A 2
H8B2 H 0.0535 0.6929 -0.3963 0.056 Uiso 0.50 1 calc PR A 2
C9B C -0.026(4) 0.8466(17) -0.3941(16) 0.108(10) Uani 0.50 1 d PD A 2
H9B1 H 0.0247 0.8561 -0.4625 0.163 Uiso 0.50 1 calc PR A 2
H9B2 H 0.0763 0.8640 -0.3601 0.163 Uiso 0.50 1 calc PR A 2
H9B3 H -0.1491 0.8922 -0.3729 0.163 Uiso 0.50 1 calc PR A 2
C21 C -0.3123(4) 0.4139(2) 0.15184(18) 0.0165(4) Uani 1 1 d . . .
C26 C -0.2564(3) 0.4037(2) 0.05145(18) 0.0164(4) Uani 1 1 d . A .
C25 C -0.2126(4) 0.3072(2) 0.0072(2) 0.0217(5) Uani 1 1 d . . .
H25 H -0.1762 0.3034 -0.0601 0.026 Uiso 1 1 calc R A .
C24 C -0.2219(5) 0.2165(2) 0.0611(2) 0.0253(5) Uani 1 1 d . A .
H24 H -0.1904 0.1505 0.0314 0.030 Uiso 1 1 calc R . .
C23 C -0.2783(5) 0.2241(2) 0.1596(2) 0.0237(5) Uani 1 1 d . . .
H23 H -0.2876 0.1626 0.1972 0.028 Uiso 1 1 calc R A .
C22 C -0.3215(4) 0.3207(2) 0.20380(19) 0.0199(4) Uani 1 1 d . A .
H22 H -0.3583 0.3234 0.2711 0.024 Uiso 1 1 calc R . .
C18 C -0.2668(4) 0.6108(2) 0.4009(2) 0.0237(5) Uani 1 1 d . . .
H18A H -0.1284 0.5807 0.3780 0.036 Uiso 1 1 calc R . .
H18B H -0.3052 0.6030 0.4701 0.036 Uiso 1 1 calc R . .
H18C H -0.2751 0.6847 0.3841 0.036 Uiso 1 1 calc R . .
C19 C -0.6709(4) 0.6111(2) 0.3986(2) 0.0237(5) Uani 1 1 d . . .
H19A H -0.7772 0.5813 0.3742 0.036 Uiso 1 1 calc R . .
H19B H -0.6684 0.6850 0.3819 0.036 Uiso 1 1 calc R . .
H19C H -0.6980 0.6032 0.4679 0.036 Uiso 1 1 calc R . .
C11 C -0.3873(4) 0.7293(2) 0.18547(18) 0.0161(4) Uani 1 1 d . . .
C12 C -0.3496(4) 0.7645(2) 0.08950(18) 0.0167(4) Uani 1 1 d . A .
C13 C -0.3607(4) 0.8699(2) 0.0644(2) 0.0223(5) Uani 1 1 d . . .
H13 H -0.3353 0.8900 -0.0006 0.027 Uiso 1 1 calc R A .
C14 C -0.4088(4) 0.9450(2) 0.1349(2) 0.0240(5) Uani 1 1 d . A .
H14 H -0.4179 1.0166 0.1186 0.029 Uiso 1 1 calc R . .
C15 C -0.4433(4) 0.9143(2) 0.2288(2) 0.0229(5) Uani 1 1 d . . .
H15 H -0.4747 0.9653 0.2773 0.027 Uiso 1 1 calc R A .
C16 C -0.4327(4) 0.8093(2) 0.25351(19) 0.0202(4) Uani 1 1 d . A .
H16 H -0.4571 0.7909 0.3189 0.024 Uiso 1 1 calc R . .
C40 C 0.0791(5) 0.8749(3) 0.2033(3) 0.0307(6) Uani 1 1 d . . .
H40A H 0.2151 0.8417 0.1762 0.037 Uiso 1 1 calc R . .
H40B H -0.0199 0.8390 0.1774 0.037 Uiso 1 1 calc R . .
Cl1 Cl 0.02618(15) 0.86081(10) 0.32834(7) 0.0435(2) Uani 1 1 d . . .
Cl2 Cl 0.06876(16) 1.00585(10) 0.16902(11) 0.0535(3) Uani 1 1 d . . .
C50 C -0.648(2) 0.9529(8) 0.5197(15) 0.078(5) Uani 0.50 1 d PD B -1
H50A H -0.7038 0.9500 0.4622 0.094 Uiso 0.50 1 calc PR B -1
H50B H -0.7538 0.9859 0.5708 0.094 Uiso 0.50 1 calc PR B -1
Cl3 Cl -0.5815(7) 0.8261(3) 0.5544(3) 0.0861(11) Uani 0.50 1 d PD B -1
Cl4 Cl -0.4399(8) 1.0288(5) 0.4956(4) 0.1001(17) Uani 0.50 1 d PD B -1

loop_
_atom_site_aniso_label
_atom_site_aniso_U_11
_atom_site_aniso_U_22
_atom_site_aniso_U_33
_atom_site_aniso_U_23
_atom_site_aniso_U_13
_atom_site_aniso_U_12
Pt1 0.01528(4) 0.01452(4) 0.01396(4) -0.00063(3) -0.00288(2) -0.00119(2)
S1 0.0194(2) 0.0171(3) 0.0142(2) -0.00048(19) -0.00305(18) -0.00127(19)
N1 0.0110(7) 0.0117(8) 0.0172(8) -0.0011(6) -0.0028(6) -0.0014(6)
O1 0.0370(12) 0.0404(14) 0.0200(9) -0.0096(9) -0.0036(8) -0.0017(10)
O2 0.0541(15) 0.0321(13) 0.0152(9) 0.0022(8) -0.0058(9) -0.0052(11)
O3 0.0381(11) 0.0190(9) 0.0186(9) 0.0013(7) -0.0037(8) -0.0017(8)
C6 0.0145(9) 0.0153(9) 0.0174(9) 0.0002(7) -0.0036(7) -0.0017(7)
C5 0.0163(9) 0.0200(11) 0.0170(9) 0.0024(8) -0.0038(7) -0.0022(8)
C4 0.0156(9) 0.0239(11) 0.0138(9) -0.0012(8) -0.0029(7) -0.0034(8)
C3 0.0161(9) 0.0229(11) 0.0162(9) -0.0037(8) -0.0032(7) -0.0012(8)
C2 0.0137(8) 0.0165(10) 0.0163(9) -0.0020(7) -0.0037(7) -0.0013(7)
C7 0.0218(11) 0.0290(14) 0.0177(10) -0.0019(9) -0.0038(8) -0.0044(9)
C8 0.084(12) 0.041(4) 0.0151(14) -0.0011(17) -0.011(3) -0.012(5)
C9 0.23(3) 0.049(5) 0.041(4) 0.019(4) -0.010(14) -0.012(14)
C8B 0.084(12) 0.041(4) 0.0151(14) -0.0011(17) -0.011(3) -0.012(5)
C9B 0.23(3) 0.049(5) 0.041(4) 0.019(4) -0.010(14) -0.012(14)
C21 0.0151(9) 0.0158(10) 0.0186(10) -0.0012(8) -0.0038(7) -0.0014(7)
C26 0.0135(9) 0.0157(10) 0.0203(10) -0.0022(8) -0.0042(7) -0.0009(7)
C25 0.0220(11) 0.0189(11) 0.0239(11) -0.0056(9) -0.0039(9) -0.0007(8)
C24 0.0290(13) 0.0167(11) 0.0300(13) -0.0023(10) -0.0057(10) -0.0010(9)
C23 0.0274(12) 0.0161(11) 0.0276(13) 0.0013(9) -0.0065(10) -0.0018(9)
C22 0.0228(11) 0.0177(10) 0.0197(10) 0.0007(8) -0.0058(8) -0.0021(8)
C18 0.0247(12) 0.0267(13) 0.0218(11) -0.0020(10) -0.0086(9) -0.0037(10)
C19 0.0200(11) 0.0267(13) 0.0227(11) -0.0010(10) -0.0007(9) -0.0029(9)
C11 0.0168(9) 0.0152(9) 0.0165(9) -0.0004(7) -0.0039(7) -0.0010(7)
C12 0.0174(9) 0.0158(10) 0.0173(9) -0.0007(8) -0.0042(7) -0.0016(7)
C13 0.0252(12) 0.0186(11) 0.0233(11) 0.0017(9) -0.0054(9) -0.0026(9)
C14 0.0255(12) 0.0186(11) 0.0282(13) 0.0003(9) -0.0062(10) -0.0029(9)
C15 0.0266(12) 0.0169(11) 0.0248(12) -0.0051(9) -0.0046(9) -0.0016(9)
C16 0.0216(10) 0.0189(11) 0.0199(10) -0.0028(8) -0.0037(8) -0.0016(8)
C40 0.0243(13) 0.0310(16) 0.0363(16) -0.0002(12) -0.0059(11) -0.0012(11)
Cl1 0.0365(4) 0.0569(6) 0.0365(4) 0.0047(4) -0.0060(3) -0.0060(4)
Cl2 0.0333(4) 0.0424(6) 0.0836(9) 0.0252(6) -0.0128(5) -0.0034(4)
C50 0.065(9) 0.054(8) 0.118(15) -0.005(8) -0.028(10) -0.002(7)
Cl3 0.104(3) 0.062(2) 0.090(3) -0.0055(18) -0.023(2) 0.0126(19)
Cl4 0.097(4) 0.122(4) 0.082(3) -0.005(3) -0.006(3) -0.051(3)

loop_
_atom_type_symbol
_atom_type_description
_atom_type_scat_dispersion_real
_atom_type_scat_dispersion_imag
_atom_type_scat_source
C C 0.0033 0.0016 'International Tables Vol C Tables 4.2.6.8 and 6.1.1.4'
H H 0.0000 0.0000 'International Tables Vol C Tables 4.2.6.8 and 6.1.1.4'
O O 0.0106 0.0060 'International Tables Vol C Tables 4.2.6.8 and 6.1.1.4'
S S 0.1246 0.1234 'International Tables Vol C Tables 4.2.6.8 and 6.1.1.4'
Cl Cl 0.1484 0.1585 'International Tables Vol C Tables 4.2.6.8 and 6.1.1.4'
Pt Pt -1.7033 8.3905 'International Tables Vol C Tables 4.2.6.8 and 6.1.1.4'
N N 0.0061 0.0033 'International Tables Vol C Tables 4.2.6.8 and 6.1.1.4'

loop_
_geom_angle_atom_site_label_1
_geom_angle_atom_site_label_2
_geom_angle_atom_site_label_3
_geom_angle
N1 Pt1 C21 80.32(9)
N1 Pt1 C11 80.22(9)
C21 Pt1 C11 160.54(10)
N1 Pt1 S1 179.67(6)
C21 Pt1 S1 99.34(7)
C11 Pt1 S1 100.12(7)
O3 S1 C19 105.82(14)
O3 S1 C18 105.71(14)
C19 S1 C18 101.80(14)
O3 S1 Pt1 120.71(9)
C19 S1 Pt1 110.53(10)
C18 S1 Pt1 110.52(10)
C6 N1 C2 123.9(2)
C6 N1 Pt1 118.32(16)
C2 N1 Pt1 117.82(17)
C7 O2 C8 112.7(9)
C7 O2 C8B 116.7(10)
C8 O2 C8B 14.9(18)
N1 C6 C5 119.0(2)
N1 C6 C12 113.7(2)
C5 C6 C12 127.2(2)
C6 C5 C4 118.7(2)
C5 C4 C3 120.8(2)
C5 C4 C7 121.5(3)
C3 C4 C7 117.7(2)
C2 C3 C4 118.9(2)
N1 C2 C3 118.7(2)
N1 C2 C26 113.7(2)
C3 C2 C26 127.6(2)
O1 C7 O2 124.1(3)
O1 C7 C4 123.2(3)
O2 C7 C4 112.6(3)
O2 C8 C9 105.0(15)
O2 C8B C9B 112.1(14)
C22 C21 C26 115.8(2)
C22 C21 Pt1 132.09(19)
C26 C21 Pt1 112.10(18)
C25 C26 C21 122.3(2)
C25 C26 C2 121.7(2)
C21 C26 C2 116.0(2)
C24 C25 C26 120.3(3)
C25 C24 C23 118.7(3)
C24 C23 C22 121.0(3)
C23 C22 C21 122.0(3)
C16 C11 C12 114.5(2)
C16 C11 Pt1 134.2(2)
C12 C11 Pt1 111.27(17)
C13 C12 C11 122.9(2)
C13 C12 C6 120.7(2)
C11 C12 C6 116.4(2)
C14 C13 C12 119.8(3)
C15 C14 C13 119.2(3)
C14 C15 C16 120.8(3)
C15 C16 C11 122.8(3)
Cl2 C40 Cl1 111.6(2)
Cl4 C50 Cl3 111.8(9)

loop_
_geom_bond_atom_site_label_1
_geom_bond_atom_site_label_2
_geom_bond_distance
Pt1 N1 2.014(2)
Pt1 C21 2.062(2)
Pt1 C11 2.088(3)
Pt1 S1 2.1911(6)
S1 O3 1.478(2)
S1 C19 1.780(3)
S1 C18 1.780(3)
N1 C6 1.344(3)
N1 C2 1.350(3)
O1 C7 1.209(4)
O2 C7 1.321(4)
O2 C8 1.459(11)
O2 C8B 1.458(11)
C6 C5 1.387(4)
C6 C12 1.468(3)
C5 C4 1.388(4)
C4 C3 1.390(4)
C4 C7 1.491(4)
C3 C2 1.388(4)
C2 C26 1.462(4)
C8 C9 1.462(16)
C8B C9B 1.459(15)
C21 C22 1.402(4)
C21 C26 1.422(4)
C26 C25 1.394(4)
C25 C24 1.389(4)
C24 C23 1.393(5)
C23 C22 1.394(4)
C11 C16 1.410(4)
C11 C12 1.423(4)
C12 C13 1.400(4)
C13 C14 1.390(4)
C14 C15 1.379(4)
C15 C16 1.394(4)
C40 Cl2 1.750(4)
C40 Cl1 1.770(4)
C50 Cl4 1.756(12)
C50 Cl3 1.754(11)

loop_
_geom_torsion_atom_site_label_1
_geom_torsion_atom_site_label_2
_geom_torsion_atom_site_label_3
_geom_torsion_atom_site_label_4
_geom_torsion
N1 Pt1 S1 O3 -4(10)
C21 Pt1 S1 O3 -0.98(14)
C11 Pt1 S1 O3 179.04(13)
N1 Pt1 S1 C19 -128(10)
C21 Pt1 S1 C19 -125.11(13)
C11 Pt1 S1 C19 54.91(13)
N1 Pt1 S1 C18 120(10)
C21 Pt1 S1 C18 122.97(13)
C11 Pt1 S1 C18 -57.01(13)
C21 Pt1 N1 C6 179.44(18)
C11 Pt1 N1 C6 -0.58(17)
S1 Pt1 N1 C6 -177(100)
C21 Pt1 N1 C2 -1.13(17)
C11 Pt1 N1 C2 178.86(18)
S1 Pt1 N1 C2 2(10)
C2 N1 C6 C5 -0.3(3)
Pt1 N1 C6 C5 179.12(17)
C2 N1 C6 C12 -179.4(2)
Pt1 N1 C6 C12 0.0(3)
N1 C6 C5 C4 0.3(3)
C12 C6 C5 C4 179.2(2)
C6 C5 C4 C3 -0.1(4)
C6 C5 C4 C7 -179.9(2)
C5 C4 C3 C2 0.0(4)
C7 C4 C3 C2 179.8(2)
C6 N1 C2 C3 0.1(3)
Pt1 N1 C2 C3 -179.27(17)
C6 N1 C2 C26 -179.9(2)
Pt1 N1 C2 C26 0.7(3)
C4 C3 C2 N1 0.0(3)
C4 C3 C2 C26 -180.0(2)
C8 O2 C7 O1 6.7(13)
C8B O2 C7 O1 -9.1(12)
C8 O2 C7 C4 -173.3(12)
C8B O2 C7 C4 170.9(12)
C5 C4 C7 O1 -180.0(3)
C3 C4 C7 O1 0.3(4)
C5 C4 C7 O2 0.0(4)
C3 C4 C7 O2 -179.7(2)
C7 O2 C8 C9 169.9(14)
C8B O2 C8 C9 -82(7)
C7 O2 C8B C9B -162.6(16)
C8 O2 C8B C9B 119(9)
N1 Pt1 C21 C22 -179.7(3)
C11 Pt1 C21 C22 -179.8(2)
S1 Pt1 C21 C22 0.3(2)
N1 Pt1 C21 C26 1.27(16)
C11 Pt1 C21 C26 1.2(4)
S1 Pt1 C21 C26 -178.71(16)
C22 C21 C26 C25 -0.2(4)
Pt1 C21 C26 C25 178.9(2)
C22 C21 C26 C2 179.5(2)
Pt1 C21 C26 C2 -1.3(3)
N1 C2 C26 C25 -179.8(2)
C3 C2 C26 C25 0.2(4)
N1 C2 C26 C21 0.4(3)
C3 C2 C26 C21 -179.6(2)
C21 C26 C25 C24 -0.2(4)
C2 C26 C25 C24 -180.0(2)
C26 C25 C24 C23 0.9(4)
C25 C24 C23 C22 -1.1(5)
C24 C23 C22 C21 0.6(4)
C26 C21 C22 C23 0.0(4)
Pt1 C21 C22 C23 -178.9(2)
N1 Pt1 C11 C16 -178.8(3)
C21 Pt1 C11 C16 -178.8(3)
S1 Pt1 C11 C16 1.2(3)
N1 Pt1 C11 C12 0.99(17)
C21 Pt1 C11 C12 1.0(4)
S1 Pt1 C11 C12 -179.03(16)
C16 C11 C12 C13 -1.2(4)
Pt1 C11 C12 C13 178.9(2)
C16 C11 C12 C6 178.6(2)
Pt1 C11 C12 C6 -1.3(3)
N1 C6 C12 C13 -179.3(2)
C5 C6 C12 C13 1.7(4)
N1 C6 C12 C11 0.9(3)
C5 C6 C12 C11 -178.1(2)
C11 C12 C13 C14 0.5(4)
C6 C12 C13 C14 -179.3(2)
C12 C13 C14 C15 0.6(4)
C13 C14 C15 C16 -0.8(4)
C14 C15 C16 C11 -0.1(4)
C12 C11 C16 C15 1.1(4)
Pt1 C11 C16 C15 -179.1(2)
